data_4118208
loop_
_publ_author_name
'Weidong Rao'
'Ming Joo Koh'
'Prasath Kothandaraman'
'Philip Wai Hong Chan'

_publ_section_title
;
 Gold-Catalyzed Cycloisomerization of 1,7-Diyne Benzoates to
 Indeno[1,2-c]azepines and Azabicyclo[4.2.0]octa-1(8),5-dines
;
_journal_name_full 'Journal of the American Chemical Society'
_journal_page_first 10811
_journal_page_last 10814
_journal_paper_doi 10.1021/ja304964s
_journal_volume 134
_journal_year 2012
_chemical_absolute_configuration ad
_chemical_formula_moiety 'C40 H32 D N O4 S'
_chemical_formula_sum 'C40 H32 D N O4 S'
_chemical_formula_weight 624.74
_chemical_name_systematic
; 
 ? 
;
_space_group_IT_number 19
_symmetry_cell_setting orthorhombic
_symmetry_space_group_name_Hall 'P 2ac 2ab'
_symmetry_space_group_name_H-M 'P 21 21 21'
_atom_sites_solution_hydrogens geom
_atom_sites_solution_primary direct
_atom_sites_solution_secondary difmap
_audit_creation_method SHELXL-97
_cell_angle_alpha 90.00
_cell_angle_beta 90.00
_cell_angle_gamma 90.00
_cell_formula_units_Z 4
_cell_length_a 11.8176(5)
_cell_length_b 14.2902(5)
_cell_length_c 19.0480(9)
_cell_measurement_reflns_used 6617
_cell_measurement_temperature 103(2)
_cell_measurement_theta_max 26.20
_cell_measurement_theta_min 2.48
_cell_volume 3216.7(2)
_computing_cell_refinement 'Bruker SAINT'
_computing_data_collection 'Bruker APEX2'
_computing_data_reduction 'Bruker SAINT'
_computing_molecular_graphics 'Bruker SHELXTL'
_computing_publication_material 'Bruker SHELXTL'
_computing_structure_refinement 'SHELXL-97 (Sheldrick, 2008)'
_computing_structure_solution 'SHELXS-97 (Sheldrick, 2008)'
_diffrn_ambient_temperature 103(2)
_diffrn_measured_fraction_theta_full 0.996
_diffrn_measured_fraction_theta_max 0.996
_diffrn_measurement_device_type 'Bruker APEX-II CCD'
_diffrn_measurement_method '\f and \w scans'
_diffrn_radiation_monochromator graphite
_diffrn_radiation_source 'fine-focus sealed tube'
_diffrn_radiation_type MoK\a
_diffrn_radiation_wavelength 0.71073
_diffrn_reflns_av_R_equivalents 0.0666
_diffrn_reflns_av_sigmaI/netI 0.0532
_diffrn_reflns_limit_h_max 15
_diffrn_reflns_limit_h_min -15
_diffrn_reflns_limit_k_max 16
_diffrn_reflns_limit_k_min -18
_diffrn_reflns_limit_l_max 25
_diffrn_reflns_limit_l_min -25
_diffrn_reflns_number 46868
_diffrn_reflns_theta_full 28.39
_diffrn_reflns_theta_max 28.39
_diffrn_reflns_theta_min 2.48
_exptl_absorpt_coefficient_mu 0.145
_exptl_absorpt_correction_T_max 0.9717
_exptl_absorpt_correction_T_min 0.9445
_exptl_absorpt_correction_type multi-scan
_exptl_absorpt_process_details sadabs
_exptl_crystal_colour colourless
_exptl_crystal_density_diffrn 1.290
_exptl_crystal_description block
_exptl_crystal_F_000 1312
_exptl_crystal_size_max 0.40
_exptl_crystal_size_mid 0.24
_exptl_crystal_size_min 0.20
_refine_diff_density_max 0.861
_refine_diff_density_min -0.390
_refine_diff_density_rms 0.061
_refine_ls_abs_structure_details 'Flack H D (1983), Acta Cryst. A39, 876-881'
_refine_ls_abs_structure_Flack -0.01(6)
_refine_ls_extinction_method none
_refine_ls_goodness_of_fit_ref 1.040
_refine_ls_hydrogen_treatment mixed
_refine_ls_matrix_type full
_refine_ls_number_parameters 420
_refine_ls_number_reflns 8020
_refine_ls_number_restraints 1
_refine_ls_restrained_S_all 1.040
_refine_ls_R_factor_all 0.0556
_refine_ls_R_factor_gt 0.0449
_refine_ls_shift/su_max 0.001
_refine_ls_shift/su_mean 0.000
_refine_ls_structure_factor_coef Fsqd
_refine_ls_weighting_details 'calc w=1/[\s^2^(Fo^2^)+(0.0587P)^2^+0.3649P] where P=(Fo^2^+2Fc^2^)/3'
_refine_ls_weighting_scheme calc
_refine_ls_wR_factor_gt 0.1054
_refine_ls_wR_factor_ref 0.1109
_reflns_number_gt 6959
_reflns_number_total 8020
_reflns_threshold_expression >2sigma(I)
_cod_data_source_file ja304964s_si_006.cif
_cod_data_source_block chan201
_cod_database_code 4118208

loop_
_symmetry_equiv_pos_as_xyz
'x, y, z'
'-x+1/2, -y, z+1/2'
'-x, y+1/2, -z+1/2'
'x+1/2, -y+1/2, -z'

loop_
_atom_site_label
_atom_site_type_symbol
_atom_site_fract_x
_atom_site_fract_y
_atom_site_fract_z
_atom_site_U_iso_or_equiv
_atom_site_adp_type
_atom_site_occupancy
_atom_site_symmetry_multiplicity
_atom_site_calc_flag
_atom_site_refinement_flags
C1 C 0.69751(15) 0.49203(13) 0.42495(11) 0.0152(4) Uani 1 1 d .
C2 C 0.74482(17) 0.58337(14) 0.39574(11) 0.0169(4) Uani 1 1 d .
C3 C 0.71887(18) 0.63043(15) 0.33465(12) 0.0209(4) Uani 1 1 d .
H3 H 0.6595 0.6094 0.3049 0.025 Uiso 1 1 calc R
C4 C 0.78196(19) 0.70966(15) 0.31763(13) 0.0244(5) Uani 1 1 d .
H4 H 0.7639 0.7441 0.2765 0.029 Uiso 1 1 calc R
C5 C 0.8709(2) 0.73891(14) 0.36001(12) 0.0242(5) Uani 1 1 d .
H5 H 0.9141 0.7923 0.3471 0.029 Uiso 1 1 calc R
C6 C 0.89722(17) 0.69028(14) 0.42168(12) 0.0206(4) Uani 1 1 d .
H6 H 0.9589 0.7094 0.4503 0.025 Uiso 1 1 calc R
C7 C 0.83132(16) 0.61330(13) 0.44042(11) 0.0163(4) Uani 1 1 d .
C8 C 0.83314(17) 0.55315(13) 0.50346(11) 0.0155(4) Uani 1 1 d .
C9 C 0.91184(16) 0.56287(15) 0.56304(11) 0.0188(4) Uani 1 1 d .
C10 C 0.94316(17) 0.65083(16) 0.58928(12) 0.0239(5) Uani 1 1 d .
H10 H 0.9136 0.7058 0.5681 0.029 Uiso 1 1 calc R
C11 C 1.01653(19) 0.65870(19) 0.64560(13) 0.0306(6) Uani 1 1 d .
H11 H 1.0369 0.7188 0.6627 0.037 Uiso 1 1 calc R
C12 C 1.0600(2) 0.5800(2) 0.67689(14) 0.0364(6) Uani 1 1 d .
H12 H 1.1103 0.5858 0.7156 0.044 Uiso 1 1 calc R
C13 C 1.0304(2) 0.4916(2) 0.65192(13) 0.0344(6) Uani 1 1 d .
H13 H 1.0605 0.4371 0.6736 0.041 Uiso 1 1 calc R
C14 C 0.95707(18) 0.48332(17) 0.59542(12) 0.0251(5) Uani 1 1 d .
H14 H 0.9373 0.4230 0.5785 0.030 Uiso 1 1 calc R
C15 C 0.75144(16) 0.48705(14) 0.49732(11) 0.0156(4) Uani 1 1 d .
C16 C 0.71076(18) 0.42160(15) 0.55047(11) 0.0196(4) Uani 1 1 d .
C17 C 0.66640(17) 0.33737(15) 0.53737(12) 0.0198(4) Uani 1 1 d .
H17 H 0.6337 0.3045 0.5757 0.024 Uiso 1 1 calc R
C18 C 0.66423(17) 0.29062(15) 0.46690(11) 0.0183(4) Uani 1 1 d .
H18A H 0.6714 0.2222 0.4736 0.022 Uiso 1 1 calc R
H18B H 0.5901 0.3028 0.4445 0.022 Uiso 1 1 calc R
C19 C 0.73799(17) 0.40839(13) 0.37828(11) 0.0144(4) Uani 1 1 d .
H19 H 0.8133 0.4262 0.3584 0.017 Uiso 1 1 calc R
C20 C 0.65799(17) 0.39095(15) 0.31557(11) 0.0176(4) Uani 1 1 d .
H20A H 0.5923 0.3538 0.3318 0.021 Uiso 1 1 calc R
H20B H 0.6292 0.4518 0.2984 0.021 Uiso 1 1 calc R
C21 C 0.71444(17) 0.34007(15) 0.25558(11) 0.0189(4) Uani 1 1 d .
C22 C 0.78450(18) 0.38923(17) 0.21007(12) 0.0241(5) Uani 1 1 d .
H22 H 0.7988 0.4537 0.2185 0.029 Uiso 1 1 calc R
C23 C 0.8340(2) 0.3459(2) 0.15255(13) 0.0339(6) Uani 1 1 d .
H23 H 0.8812 0.3805 0.1216 0.041 Uiso 1 1 calc R
C24 C 0.8142(2) 0.2523(2) 0.14061(14) 0.0386(7) Uani 1 1 d U
H24 H 0.8478 0.2225 0.1012 0.046 Uiso 1 1 calc R
C25 C 0.7463(2) 0.20161(18) 0.18531(14) 0.0367(7) Uani 1 1 d U
H25 H 0.7333 0.1370 0.1767 0.044 Uiso 1 1 calc R
C26 C 0.6963(2) 0.24521(16) 0.24347(13) 0.0263(5) Uani 1 1 d .
H26 H 0.6501 0.2100 0.2746 0.032 Uiso 1 1 calc R
C27 C 0.51475(17) 0.55122(14) 0.46016(11) 0.0160(4) Uani 1 1 d .
C28 C 0.39143(17) 0.53058(14) 0.45619(10) 0.0156(4) Uani 1 1 d .
C29 C 0.31734(17) 0.59066(14) 0.49127(11) 0.0178(4) Uani 1 1 d .
H29 H 0.3461 0.6440 0.5151 0.021 Uiso 1 1 calc R
C30 C 0.20192(18) 0.57284(15) 0.49160(12) 0.0205(4) Uani 1 1 d .
H30 H 0.1519 0.6137 0.5158 0.025 Uiso 1 1 calc R
C31 C 0.15980(17) 0.49510(15) 0.45649(11) 0.0212(5) Uani 1 1 d .
H31 H 0.0808 0.4828 0.4566 0.025 Uiso 1 1 calc R
C32 C 0.23341(18) 0.43523(15) 0.42119(11) 0.0208(4) Uani 1 1 d .
H32 H 0.2043 0.3822 0.3972 0.025 Uiso 1 1 calc R
C33 C 0.34884(17) 0.45241(14) 0.42084(11) 0.0177(4) Uani 1 1 d .
H33 H 0.3987 0.4113 0.3967 0.021 Uiso 1 1 calc R
C34 C 0.89426(16) 0.18218(13) 0.37436(10) 0.0143(4) Uani 1 1 d .
C35 C 0.96068(18) 0.18878(15) 0.31461(11) 0.0197(4) Uani 1 1 d .
H35 H 0.9988 0.2455 0.3038 0.024 Uiso 1 1 calc R
C36 C 0.97118(18) 0.11176(14) 0.27055(11) 0.0195(4) Uani 1 1 d .
H36 H 1.0173 0.1160 0.2298 0.023 Uiso 1 1 calc R
C37 C 0.91486(17) 0.02826(14) 0.28541(11) 0.0178(4) Uani 1 1 d .
C38 C 0.9257(2) -0.05451(15) 0.23656(12) 0.0240(5) Uani 1 1 d .
H38A H 0.9468 -0.0326 0.1896 0.036 Uiso 1 1 calc R
H38B H 0.8532 -0.0876 0.2341 0.036 Uiso 1 1 calc R
H38C H 0.9841 -0.0970 0.2543 0.036 Uiso 1 1 calc R
C39 C 0.84829(18) 0.02348(14) 0.34540(11) 0.0199(4) Uani 1 1 d .
H39 H 0.8089 -0.0328 0.3558 0.024 Uiso 1 1 calc R
C40 C 0.83838(18) 0.09925(14) 0.39029(11) 0.0182(4) Uani 1 1 d .
H40 H 0.7938 0.0946 0.4316 0.022 Uiso 1 1 calc R
N1 N 0.75488(14) 0.32269(11) 0.41941(9) 0.0152(3) Uani 1 1 d .
O1 O 0.57523(11) 0.48518(9) 0.42550(7) 0.0163(3) Uani 1 1 d .
O2 O 0.55619(12) 0.61721(10) 0.48989(8) 0.0216(3) Uani 1 1 d .
O3 O 0.88761(13) 0.24375(10) 0.50122(8) 0.0198(3) Uani 1 1 d .
O4 O 0.96281(12) 0.34828(10) 0.40846(8) 0.0192(3) Uani 1 1 d .
S1 S 0.88203(4) 0.27936(3) 0.43114(3) 0.01453(11) Uani 1 1 d .
D16 H 0.7137(19) 0.4447(14) 0.5995(12) 0.013(5) Uiso 1 1 d .

loop_
_atom_site_aniso_label
_atom_site_aniso_U_11
_atom_site_aniso_U_22
_atom_site_aniso_U_33
_atom_site_aniso_U_23
_atom_site_aniso_U_13
_atom_site_aniso_U_12
C1 0.0111(8) 0.0155(9) 0.0191(10) -0.0007(8) 0.0016(8) 0.0003(7)
C2 0.0159(9) 0.0139(9) 0.0208(11) 0.0001(8) 0.0039(8) 0.0018(8)
C3 0.0186(10) 0.0181(10) 0.0259(12) 0.0005(9) 0.0005(8) 0.0022(8)
C4 0.0255(11) 0.0203(11) 0.0274(12) 0.0054(9) 0.0073(9) 0.0063(9)
C5 0.0246(11) 0.0143(10) 0.0338(13) 0.0001(9) 0.0115(10) 0.0000(9)
C6 0.0168(10) 0.0167(9) 0.0284(12) -0.0051(9) 0.0077(9) 0.0003(8)
C7 0.0144(9) 0.0141(9) 0.0204(11) -0.0037(8) 0.0051(8) 0.0017(7)
C8 0.0136(9) 0.0146(9) 0.0183(10) -0.0034(8) 0.0027(8) 0.0016(8)
C9 0.0133(9) 0.0253(10) 0.0179(10) -0.0046(9) 0.0033(8) -0.0017(8)
C10 0.0154(10) 0.0286(11) 0.0279(12) -0.0067(10) 0.0026(8) -0.0013(9)
C11 0.0172(11) 0.0424(14) 0.0323(13) -0.0173(12) 0.0019(10) -0.0056(10)
C12 0.0209(12) 0.0606(17) 0.0278(14) -0.0103(13) -0.0041(10) -0.0007(12)
C13 0.0274(12) 0.0468(15) 0.0290(13) 0.0001(12) -0.0056(10) 0.0038(12)
C14 0.0179(10) 0.0323(12) 0.0252(12) -0.0027(10) 0.0002(9) 0.0019(9)
C15 0.0124(8) 0.0186(9) 0.0159(10) -0.0036(8) 0.0018(7) 0.0015(8)
C16 0.0162(10) 0.0248(11) 0.0179(11) -0.0014(9) 0.0017(8) 0.0021(9)
C17 0.0162(9) 0.0242(11) 0.0189(11) 0.0039(9) 0.0059(8) -0.0007(9)
C18 0.0134(9) 0.0193(10) 0.0221(11) 0.0005(8) 0.0035(8) -0.0014(8)
C19 0.0136(9) 0.0124(9) 0.0174(10) 0.0000(7) 0.0017(7) 0.0012(7)
C20 0.0144(9) 0.0219(10) 0.0166(10) -0.0024(8) -0.0017(8) 0.0034(8)
C21 0.0173(10) 0.0244(11) 0.0149(10) -0.0031(8) -0.0059(8) 0.0047(9)
C22 0.0203(11) 0.0323(12) 0.0196(11) 0.0012(9) -0.0025(8) 0.0029(10)
C23 0.0222(11) 0.0590(17) 0.0206(12) -0.0032(12) -0.0017(9) 0.0076(12)
C24 0.0226(12) 0.0667(19) 0.0264(13) -0.0205(13) -0.0059(10) 0.0140(12)
C25 0.0336(14) 0.0336(13) 0.0429(16) -0.0220(12) -0.0200(12) 0.0162(11)
C26 0.0265(11) 0.0263(11) 0.0261(12) -0.0039(9) -0.0083(10) 0.0040(9)
C27 0.0150(10) 0.0182(10) 0.0147(10) 0.0001(8) 0.0008(8) 0.0018(8)
C28 0.0130(9) 0.0184(9) 0.0155(10) 0.0011(8) -0.0016(8) 0.0012(8)
C29 0.0176(10) 0.0174(10) 0.0183(11) -0.0004(8) 0.0010(8) 0.0027(8)
C30 0.0180(10) 0.0232(11) 0.0203(11) -0.0002(9) 0.0030(8) 0.0038(9)
C31 0.0142(9) 0.0270(11) 0.0224(11) 0.0032(9) -0.0007(8) -0.0021(9)
C32 0.0204(10) 0.0217(10) 0.0205(11) -0.0018(9) -0.0057(8) -0.0019(8)
C33 0.0195(10) 0.0171(9) 0.0165(11) -0.0013(8) -0.0006(8) 0.0037(8)
C34 0.0133(9) 0.0139(9) 0.0158(10) -0.0018(7) -0.0005(7) 0.0014(8)
C35 0.0166(10) 0.0174(10) 0.0249(11) 0.0038(9) 0.0030(9) -0.0001(8)
C36 0.0193(10) 0.0219(10) 0.0173(11) 0.0002(8) 0.0052(8) 0.0032(9)
C37 0.0172(10) 0.0198(10) 0.0163(10) -0.0005(8) -0.0030(8) 0.0040(8)
C38 0.0265(11) 0.0239(11) 0.0215(11) -0.0038(9) 0.0003(9) 0.0021(9)
C39 0.0227(11) 0.0149(9) 0.0220(11) 0.0007(8) 0.0004(8) -0.0027(8)
C40 0.0185(10) 0.0187(10) 0.0173(11) 0.0028(8) 0.0028(8) -0.0006(8)
N1 0.0134(7) 0.0134(8) 0.0186(9) 0.0009(7) 0.0024(7) 0.0005(6)
O1 0.0106(6) 0.0184(7) 0.0199(8) -0.0047(6) 0.0003(5) 0.0005(5)
O2 0.0169(7) 0.0201(8) 0.0278(9) -0.0072(6) -0.0003(6) -0.0018(6)
O3 0.0219(7) 0.0202(7) 0.0174(7) -0.0012(6) -0.0022(6) 0.0013(6)
O4 0.0138(7) 0.0151(7) 0.0288(8) -0.0010(6) 0.0005(6) -0.0019(6)
S1 0.0125(2) 0.0138(2) 0.0172(2) -0.00079(19) -0.00074(19) -0.00018(18)

loop_
_atom_type_symbol
_atom_type_description
_atom_type_scat_dispersion_real
_atom_type_scat_dispersion_imag
_atom_type_scat_source
C C 0.0033 0.0016 'International Tables Vol C Tables 4.2.6.8 and 6.1.1.4'
D D 0.0000 0.0000 'International Tables Vol C Tables 4.2.6.8 and 6.1.1.4'
H H 0.0000 0.0000 'International Tables Vol C Tables 4.2.6.8 and 6.1.1.4'
N N 0.0061 0.0033 'International Tables Vol C Tables 4.2.6.8 and 6.1.1.4'
O O 0.0106 0.0060 'International Tables Vol C Tables 4.2.6.8 and 6.1.1.4'
S S 0.1246 0.1234 'International Tables Vol C Tables 4.2.6.8 and 6.1.1.4'

loop_
_geom_angle_atom_site_label_1
_geom_angle_atom_site_label_2
_geom_angle_atom_site_label_3
_geom_angle
O1 C1 C15 114.11(16)
O1 C1 C2 115.23(16)
C15 C1 C2 102.55(16)
O1 C1 C19 104.92(15)
C15 C1 C19 110.57(15)
C2 C1 C19 109.54(16)
C3 C2 C7 121.85(19)
C3 C2 C1 130.09(19)
C7 C2 C1 107.93(18)
C2 C3 C4 118.3(2)
C2 C3 H3 120.9
C4 C3 H3 120.9
C5 C4 C3 120.9(2)
C5 C4 H4 119.5
C3 C4 H4 119.5
C4 C5 C6 120.4(2)
C4 C5 H5 119.8
C6 C5 H5 119.8
C7 C6 C5 118.8(2)
C7 C6 H6 120.6
C5 C6 H6 120.6
C6 C7 C2 119.6(2)
C6 C7 C8 131.2(2)
C2 C7 C8 109.14(17)
C15 C8 C9 125.55(19)
C15 C8 C7 108.97(18)
C9 C8 C7 125.48(17)
C14 C9 C10 118.1(2)
C14 C9 C8 120.25(18)
C10 C9 C8 121.70(19)
C11 C10 C9 121.0(2)
C11 C10 H10 119.5
C9 C10 H10 119.5
C12 C11 C10 120.3(2)
C12 C11 H11 119.8
C10 C11 H11 119.8
C11 C12 C13 120.0(2)
C11 C12 H12 120.0
C13 C12 H12 120.0
C14 C13 C12 119.9(2)
C14 C13 H13 120.1
C12 C13 H13 120.1
C13 C14 C9 120.8(2)
C13 C14 H14 119.6
C9 C14 H14 119.6
C8 C15 C16 128.40(19)
C8 C15 C1 110.12(17)
C16 C15 C1 121.38(17)
C17 C16 C15 125.2(2)
C17 C16 D16 119.3(12)
C15 C16 D16 115.4(12)
C16 C17 C18 125.10(19)
C16 C17 H17 117.4
C18 C17 H17 117.4
N1 C18 C17 113.46(17)
N1 C18 H18A 108.9
C17 C18 H18A 108.9
N1 C18 H18B 108.9
C17 C18 H18B 108.9
H18A C18 H18B 107.7
N1 C19 C20 111.21(16)
N1 C19 C1 112.07(16)
C20 C19 C1 112.07(16)
N1 C19 H19 107.0
C20 C19 H19 107.0
C1 C19 H19 107.0
C21 C20 C19 113.13(16)
C21 C20 H20A 109.0
C19 C20 H20A 109.0
C21 C20 H20B 109.0
C19 C20 H20B 109.0
H20A C20 H20B 107.8
C22 C21 C26 118.7(2)
C22 C21 C20 119.5(2)
C26 C21 C20 121.8(2)
C23 C22 C21 121.2(2)
C23 C22 H22 119.4
C21 C22 H22 119.4
C24 C23 C22 119.5(3)
C24 C23 H23 120.2
C22 C23 H23 120.2
C23 C24 C25 120.6(2)
C23 C24 H24 119.7
C25 C24 H24 119.7
C24 C25 C26 120.0(2)
C24 C25 H25 120.0
C26 C25 H25 120.0
C21 C26 C25 120.0(2)
C21 C26 H26 120.0
C25 C26 H26 120.0
O2 C27 O1 124.05(19)
O2 C27 C28 125.25(19)
O1 C27 C28 110.70(17)
C29 C28 C33 119.73(19)
C29 C28 C27 117.88(18)
C33 C28 C27 122.35(18)
C30 C29 C28 120.38(19)
C30 C29 H29 119.8
C28 C29 H29 119.8
C29 C30 C31 119.8(2)
C29 C30 H30 120.1
C31 C30 H30 120.1
C30 C31 C32 119.98(19)
C30 C31 H31 120.0
C32 C31 H31 120.0
C33 C32 C31 120.54(19)
C33 C32 H32 119.7
C31 C32 H32 119.7
C32 C33 C28 119.57(19)
C32 C33 H33 120.2
C28 C33 H33 120.2
C35 C34 C40 120.42(18)
C35 C34 S1 119.72(15)
C40 C34 S1 119.85(15)
C34 C35 C36 119.52(19)
C34 C35 H35 120.2
C36 C35 H35 120.2
C35 C36 C37 120.80(19)
C35 C36 H36 119.6
C37 C36 H36 119.6
C39 C37 C36 118.64(19)
C39 C37 C38 121.08(19)
C36 C37 C38 120.28(19)
C37 C38 H38A 109.5
C37 C38 H38B 109.5
H38A C38 H38B 109.5
C37 C38 H38C 109.5
H38A C38 H38C 109.5
H38B C38 H38C 109.5
C40 C39 C37 121.16(19)
C40 C39 H39 119.4
C37 C39 H39 119.4
C39 C40 C34 119.44(19)
C39 C40 H40 120.3
C34 C40 H40 120.3
C19 N1 C18 119.20(16)
C19 N1 S1 120.82(13)
C18 N1 S1 117.68(13)
C27 O1 C1 118.85(15)
O3 S1 O4 119.57(9)
O3 S1 N1 107.67(9)
O4 S1 N1 107.98(8)
O3 S1 C34 106.74(9)
O4 S1 C34 107.47(9)
N1 S1 C34 106.76(9)

loop_
_geom_bond_atom_site_label_1
_geom_bond_atom_site_label_2
_geom_bond_distance
C1 O1 1.448(2)
C1 C15 1.520(3)
C1 C2 1.525(3)
C1 C19 1.565(3)
C2 C3 1.378(3)
C2 C7 1.397(3)
C3 C4 1.394(3)
C3 H3 0.9500
C4 C5 1.390(3)
C4 H4 0.9500
C5 C6 1.400(3)
C5 H5 0.9500
C6 C7 1.394(3)
C6 H6 0.9500
C7 C8 1.477(3)
C8 C15 1.356(3)
C8 C9 1.474(3)
C9 C14 1.400(3)
C9 C10 1.402(3)
C10 C11 1.384(3)
C10 H10 0.9500
C11 C12 1.373(4)
C11 H11 0.9500
C12 C13 1.395(4)
C12 H12 0.9500
C13 C14 1.387(3)
C13 H13 0.9500
C14 H14 0.9500
C15 C16 1.460(3)
C16 C17 1.336(3)
C16 D16 0.99(2)
C17 C18 1.500(3)
C17 H17 0.9500
C18 N1 1.475(2)
C18 H18A 0.9900
C18 H18B 0.9900
C19 N1 1.467(2)
C19 C20 1.544(3)
C19 H19 1.0000
C20 C21 1.510(3)
C20 H20A 0.9900
C20 H20B 0.9900
C21 C22 1.390(3)
C21 C26 1.392(3)
C22 C23 1.388(3)
C22 H22 0.9500
C23 C24 1.376(4)
C23 H23 0.9500
C24 C25 1.377(4)
C24 H24 0.9500
C25 C26 1.402(3)
C25 H25 0.9500
C26 H26 0.9500
C27 O2 1.204(2)
C27 O1 1.356(2)
C27 C28 1.489(3)
C28 C29 1.397(3)
C28 C33 1.398(3)
C29 C30 1.388(3)
C29 H29 0.9500
C30 C31 1.389(3)
C30 H30 0.9500
C31 C32 1.393(3)
C31 H31 0.9500
C32 C33 1.386(3)
C32 H32 0.9500
C33 H33 0.9500
C34 C35 1.386(3)
C34 C40 1.390(3)
C34 S1 1.7660(19)
C35 C36 1.390(3)
C35 H35 0.9500
C36 C37 1.395(3)
C36 H36 0.9500
C37 C39 1.389(3)
C37 C38 1.510(3)
C38 H38A 0.9800
C38 H38B 0.9800
C38 H38C 0.9800
C39 C40 1.385(3)
C39 H39 0.9500
C40 H40 0.9500
N1 S1 1.6405(17)
O3 S1 1.4301(16)
O4 S1 1.4379(15)
